data_1559925
loop_
_publ_author_name
'Dai, Jia-Meng'
'Hu, Kun'
'Yan, Bing-Chao'
'Li, Xing-Ren'
'Li, Xiao-Nian'
'Sun, Han-Dong'
'Puno, Pema-Tenzin'

_publ_section_title
;
 <i>ent</i>-Kaurane-Based Diterpenoids, Dimers, and Meroditerpenoids from
 <i>Isodon xerophilus</i>.
;
_journal_issue 12
_journal_name_full 'Journal of natural products'
_journal_page_first 3717
_journal_page_last 3725
_journal_paper_doi 10.1021/acs.jnatprod.0c00983
_journal_volume 83
_journal_year 2020
_chemical_absolute_configuration ad
_chemical_formula_moiety 'C23 H32 O8'
_chemical_formula_sum 'C23 H32 O8'
_chemical_formula_weight 436.48
_space_group_crystal_system orthorhombic
_space_group_IT_number 19
_space_group_name_Hall 'P 2ac 2ab'
_space_group_name_H-M_alt 'P 21 21 21'
_atom_sites_solution_hydrogens geom
_cell_angle_alpha 90
_cell_angle_beta 90
_cell_angle_gamma 90
_cell_formula_units_Z 4
_cell_length_a 7.2637(3)
_cell_length_b 11.5713(5)
_cell_length_c 25.4564(10)
_cell_measurement_reflns_used 9789
_cell_measurement_temperature 100.(2)
_cell_measurement_theta_max 72.2057
_cell_measurement_theta_min 5.2126
_cell_volume 2139.62(15)
_computing_cell_refinement 'SAINT V8.38A (Bruker AXS Inc., 2017)'
_computing_data_collection 'Bruker Instrument Service vV6.2.9'
_computing_data_reduction 'SAINT V8.38A (Bruker AXS Inc., 2017)'
_computing_structure_refinement 'SHELXL-2017/1 (Sheldrick, 2017)'
_computing_structure_solution 'SHELXT 2014/5 (Sheldrick, 2014)'
_diffrn_ambient_temperature 100.(2)
_diffrn_detector_area_resol_mean 7.3910
_diffrn_measured_fraction_theta_full 0.995
_diffrn_measured_fraction_theta_max 0.995
_diffrn_measurement_device_type 'Bruker D8 QUEST PHOTON II'
_diffrn_radiation_monochromator 'Helixos MX multilayer Optic'
_diffrn_radiation_type 'Cu K\a'
_diffrn_radiation_wavelength 1.54178
_diffrn_reflns_av_R_equivalents 0.0319
_diffrn_reflns_av_unetI/netI 0.0160
_diffrn_reflns_limit_h_max 8
_diffrn_reflns_limit_h_min -8
_diffrn_reflns_limit_k_max 12
_diffrn_reflns_limit_k_min -14
_diffrn_reflns_limit_l_max 31
_diffrn_reflns_limit_l_min -31
_diffrn_reflns_number 37282
_diffrn_reflns_theta_full 72.31
_diffrn_reflns_theta_max 72.31
_diffrn_reflns_theta_min 6.47
_diffrn_source 'Ius Diamond'
_diffrn_source_type Microfocus
_exptl_absorpt_coefficient_mu 0.845
_exptl_absorpt_correction_T_max 0.92
_exptl_absorpt_correction_T_min 0.78
_exptl_absorpt_correction_type multi-scan
_exptl_absorpt_process_details
;
SADABS-2016/2 - Bruker AXS area detector scaling and absorption correction
;
_exptl_crystal_colour 'clear light colourless'
_exptl_crystal_density_diffrn 1.355
_exptl_crystal_density_method 'not measured'
_exptl_crystal_description prism
_exptl_crystal_F_000 936
_exptl_crystal_size_max 0.470
_exptl_crystal_size_mid 0.180
_exptl_crystal_size_min 0.100
_refine_diff_density_max 0.251
_refine_diff_density_min -0.178
_refine_ls_abs_structure_details
;

Flack x determined using 1774 quotients [(I+)-(I-)]/[(I+)+(I-)]
(Parsons, Flack and Wagner, Acta Cryst. B69 (2013) 249-259).
;
_refine_ls_abs_structure_Flack 0.045(19)
_refine_ls_extinction_method none
_refine_ls_goodness_of_fit_ref 1.048
_refine_ls_hydrogen_treatment mixed
_refine_ls_matrix_type full
_refine_ls_number_parameters 288
_refine_ls_number_reflns 4201
_refine_ls_number_restraints 0
_refine_ls_restrained_S_all 1.048
_refine_ls_R_factor_all 0.0262
_refine_ls_R_factor_gt 0.0261
_refine_ls_shift/su_max 0.016
_refine_ls_shift/su_mean 0.000
_refine_ls_structure_factor_coef Fsqd
_refine_ls_weighting_details 'w=1/[\s^2^(Fo^2^)+(0.0410P)^2^+0.5034P] where P=(Fo^2^+2Fc^2^)/3'
_refine_ls_weighting_scheme calc
_refine_ls_wR_factor_gt 0.0676
_refine_ls_wR_factor_ref 0.0676
_reflns_number_gt 4192
_reflns_number_total 4201
_reflns_threshold_expression 'I > 2\s(I)'
_cod_data_source_file np0c00983_si_002.cif
_cod_data_source_block slxl47
_cod_depositor_comments
;
The following automatic conversions were performed:

data item '_exptl_absorpt_correction_type' value 'Multi-Scan' was
changed to 'multi-scan' in accordance with the
/home/data/users/saulius/crontab/automatic-downloads/current/ACS/lib/dictionaries/cif_core.dic
dictionary named 'cif_core.dic' version 2.4.2 last updated on
2011-04-26.

Automatic conversion script
Id: cif_fix_values 7556 2019-12-06 15:28:31Z antanas 
;
_cod_database_code 1559925

loop_
_space_group_symop_operation_xyz
'x, y, z'
'x+1/2, -y+1/2, -z'
'-x, y+1/2, -z+1/2'
'-x+1/2, -y, z+1/2'

loop_
_atom_site_type_symbol
_atom_site_label
_atom_site_fract_x
_atom_site_fract_y
_atom_site_fract_z
_atom_site_U_iso_or_equiv
_atom_site_adp_type
_atom_site_calc_flag
_atom_site_refinement_flags_adp
_atom_site_refinement_flags_occupancy
_atom_site_refinement_flags_posn
_atom_site_occupancy
_atom_site_disorder_assembly
_atom_site_disorder_group
O O1 0.15925(17) 0.17758(9) 0.16250(4) 0.0168(2) Uani d . . . 1 . .
O O2 -0.07548(15) 0.11843(9) 0.31539(4) 0.0115(2) Uani d . . . 1 . .
O O3 0.17440(15) -0.00111(9) 0.32711(4) 0.0114(2) Uani d . . . 1 . .
O O4 0.41217(16) 0.03093(10) 0.26851(4) 0.0132(2) Uani d . . . 1 . .
H H4A 0.441(3) -0.039(2) 0.2742(4) 0.02 Uiso calc U . R 1 . .
O O5 0.18568(15) 0.45970(9) 0.32799(4) 0.0131(2) Uani d . . . 1 . .
O O6 0.27194(19) 0.48859(11) 0.41201(5) 0.0228(3) Uani d . . . 1 . .
O O7 0.47271(15) 0.29538(9) 0.24935(4) 0.0140(2) Uani d . . . 1 . .
O O8 0.58887(16) 0.15968(10) 0.35980(5) 0.0160(2) Uani d . . . 1 . .
H H8A 0.665(3) 0.1389(12) 0.3377(9) 0.024 Uiso calc U . R 1 . .
C C1 0.1481(3) 0.14728(16) 0.10862(6) 0.0226(4) Uani d . . . 1 . .
H H4 0.030975 0.174742 0.094145 0.034 Uiso calc U . R 1 . .
H H1 0.155275 0.063086 0.105018 0.034 Uiso calc U . R 1 . .
H H3 0.250282 0.18309 0.089473 0.034 Uiso calc U . R 1 . .
C C2 0.1588(2) 0.29920(13) 0.16920(6) 0.0153(3) Uani d . . . 1 . .
H H5 0.051381 0.33293 0.150822 0.018 Uiso calc U . R 1 . .
H H30 0.271915 0.332492 0.15364 0.018 Uiso calc U . R 1 . .
C C3 0.1498(2) 0.32908(13) 0.22740(6) 0.0130(3) Uani d . . . 1 . .
H H29 0.156038 0.414921 0.231588 0.016 Uiso calc U . R 1 . .
C C4 0.3117(2) 0.27366(12) 0.25713(6) 0.0109(3) Uani d . . . 1 . .
C C5 0.2315(2) 0.19141(12) 0.29789(6) 0.0103(3) Uani d . . . 1 . .
C C6 0.3252(2) 0.07568(13) 0.31230(6) 0.0103(3) Uani d . . . 1 . .
C C7 0.4440(2) 0.07795(13) 0.36222(6) 0.0115(3) Uani d . . . 1 . .
H H8 0.497669 -0.000627 0.367937 0.014 Uiso calc U . R 1 . .
C C8 0.3203(2) 0.10916(12) 0.40980(6) 0.0110(3) Uani d . . . 1 . .
H H27 0.382156 0.1772 0.426378 0.013 Uiso calc U . R 1 . .
C C9 0.3092(2) 0.01755(13) 0.45436(6) 0.0143(3) Uani d . . . 1 . .
C C10 0.2381(2) -0.10230(14) 0.43797(6) 0.0177(3) Uani d . . . 1 . .
H H13 0.254178 -0.156646 0.467136 0.027 Uiso calc U . R 1 . .
H H12 0.307667 -0.129606 0.407403 0.027 Uiso calc U . R 1 . .
H H2 0.107257 -0.097044 0.428918 0.027 Uiso calc U . R 1 . .
C C11 -0.0248(2) 0.28343(13) 0.25529(6) 0.0125(3) Uani d . . . 1 . .
H H28 -0.129093 0.275198 0.229908 0.015 Uiso calc U . R 1 . .
C C12 0.0401(2) 0.16515(12) 0.27470(6) 0.0111(3) Uani d . . . 1 . .
H H6 0.050409 0.109634 0.244741 0.013 Uiso calc U . R 1 . .
C C13 0.0400(2) 0.06563(13) 0.35402(6) 0.0110(3) Uani d . . . 1 . .
H H7 -0.035961 0.013627 0.376705 0.013 Uiso calc U . R 1 . .
C C14 0.5043(2) 0.00144(15) 0.47660(6) 0.0193(3) Uani d . . . 1 . .
H H10 0.554244 0.07669 0.487033 0.029 Uiso calc U . R 1 . .
H H9 0.583579 -0.032993 0.449665 0.029 Uiso calc U . R 1 . .
H H11 0.499447 -0.04965 0.507271 0.029 Uiso calc U . R 1 . .
C C15 0.1838(2) 0.06831(15) 0.49750(6) 0.0172(3) Uani d . . . 1 . .
H H14 0.166471 0.009581 0.525339 0.021 Uiso calc U . R 1 . .
H H15 0.246161 0.135734 0.513517 0.021 Uiso calc U . R 1 . .
C C16 -0.0053(2) 0.10620(14) 0.47726(6) 0.0162(3) Uani d . . . 1 . .
H H25 -0.07798 0.138235 0.506753 0.019 Uiso calc U . R 1 . .
H H26 -0.071853 0.038106 0.463356 0.019 Uiso calc U . R 1 . .
C C17 0.0118(2) 0.19765(13) 0.43386(6) 0.0133(3) Uani d . . . 1 . .
H H16 -0.112221 0.215565 0.419946 0.016 Uiso calc U . R 1 . .
H H17 0.063204 0.269505 0.449047 0.016 Uiso calc U . R 1 . .
C C18 0.1352(2) 0.15736(13) 0.38871(6) 0.0111(3) Uani d . . . 1 . .
C C19 0.1954(2) 0.25672(12) 0.35046(5) 0.0106(3) Uani d . . . 1 . .
H H24 0.317118 0.285787 0.363173 0.013 Uiso calc U . R 1 . .
C C20 0.0686(2) 0.36289(13) 0.34447(6) 0.0125(3) Uani d . . . 1 . .
H H18 0.012075 0.381394 0.379279 0.015 Uiso calc U . R 1 . .
C C21 -0.0827(2) 0.35523(13) 0.30312(6) 0.0137(3) Uani d . . . 1 . .
H H19 -0.115512 0.434194 0.291422 0.016 Uiso calc U . R 1 . .
H H20 -0.193709 0.320132 0.319097 0.016 Uiso calc U . R 1 . .
C C22 0.2775(2) 0.51622(13) 0.36644(6) 0.0149(3) Uani d . . . 1 . .
C C23 0.3837(3) 0.61565(15) 0.34438(7) 0.0231(4) Uani d . . . 1 . .
H H22 0.430517 0.663558 0.373179 0.035 Uiso calc U . R 1 . .
H H23 0.303021 0.66217 0.321913 0.035 Uiso calc U . R 1 . .
H H21 0.487257 0.586415 0.323576 0.035 Uiso calc U . R 1 . .

loop_
_atom_site_aniso_label
_atom_site_aniso_U_11
_atom_site_aniso_U_22
_atom_site_aniso_U_33
_atom_site_aniso_U_12
_atom_site_aniso_U_13
_atom_site_aniso_U_23
O1 0.0247(6) 0.0127(5) 0.0131(5) 0.0007(5) 0.0005(5) -0.0012(4)
O2 0.0100(5) 0.0131(5) 0.0114(5) -0.0004(4) 0.0006(4) 0.0013(4)
O3 0.0115(5) 0.0095(5) 0.0132(5) -0.0006(4) 0.0019(4) -0.0010(4)
O4 0.0166(6) 0.0105(5) 0.0125(5) 0.0033(4) 0.0037(4) -0.0007(4)
O5 0.0155(5) 0.0093(5) 0.0144(5) -0.0013(4) 0.0017(4) -0.0006(4)
O6 0.0279(7) 0.0242(6) 0.0162(6) -0.0057(5) -0.0009(5) -0.0013(5)
O7 0.0136(6) 0.0129(5) 0.0157(5) -0.0021(4) 0.0028(4) 0.0000(4)
O8 0.0104(5) 0.0205(6) 0.0170(5) -0.0027(5) 0.0031(4) -0.0029(4)
C1 0.0299(9) 0.0223(8) 0.0157(8) -0.0026(7) 0.0019(7) -0.0043(6)
C2 0.0205(8) 0.0128(7) 0.0127(7) 0.0009(6) 0.0000(6) 0.0020(6)
C3 0.0154(7) 0.0099(7) 0.0137(7) 0.0011(6) 0.0011(6) 0.0009(6)
C4 0.0148(7) 0.0081(6) 0.0098(6) -0.0007(5) 0.0016(6) -0.0030(5)
C5 0.0109(7) 0.0088(7) 0.0112(7) 0.0008(5) 0.0015(5) -0.0007(5)
C6 0.0101(7) 0.0094(6) 0.0115(7) -0.0008(6) 0.0020(6) 0.0000(5)
C7 0.0099(7) 0.0117(6) 0.0130(7) 0.0012(6) 0.0003(6) 0.0011(6)
C8 0.0106(7) 0.0118(7) 0.0106(6) -0.0006(5) -0.0006(6) -0.0012(5)
C9 0.0155(7) 0.0157(7) 0.0118(6) 0.0000(6) -0.0008(6) 0.0019(6)
C10 0.0222(8) 0.0148(7) 0.0162(7) -0.0015(6) -0.0011(6) 0.0041(6)
C11 0.0128(7) 0.0113(7) 0.0135(7) 0.0010(6) -0.0006(6) 0.0005(6)
C12 0.0111(7) 0.0113(7) 0.0107(7) -0.0001(6) 0.0010(5) -0.0002(5)
C13 0.0111(7) 0.0110(6) 0.0108(7) 0.0002(5) 0.0007(6) -0.0003(5)
C14 0.0176(8) 0.0247(8) 0.0155(7) 0.0009(7) -0.0033(6) 0.0023(6)
C15 0.0191(8) 0.0225(8) 0.0101(7) -0.0017(7) 0.0008(6) 0.0007(6)
C16 0.0155(8) 0.0208(8) 0.0124(7) -0.0018(6) 0.0029(6) -0.0002(6)
C17 0.0129(7) 0.0148(7) 0.0122(7) 0.0003(6) 0.0024(6) -0.0020(6)
C18 0.0113(7) 0.0108(7) 0.0112(6) -0.0013(6) 0.0008(6) -0.0001(5)
C19 0.0108(7) 0.0100(6) 0.0109(6) -0.0010(6) 0.0020(5) -0.0014(5)
C20 0.0133(7) 0.0093(6) 0.0148(7) -0.0010(6) 0.0034(6) -0.0005(5)
C21 0.0125(7) 0.0116(7) 0.0168(7) 0.0017(6) 0.0014(6) 0.0000(6)
C22 0.0142(7) 0.0132(7) 0.0174(7) 0.0013(6) 0.0007(6) -0.0036(6)
C23 0.0268(9) 0.0189(8) 0.0237(8) -0.0088(7) -0.0003(7) -0.0012(7)

loop_
_atom_type_symbol
_atom_type_description
_atom_type_scat_dispersion_real
_atom_type_scat_dispersion_imag
_atom_type_scat_source
C C 0.0181 0.0091 'International Tables Vol C Tables 4.2.6.8 and 6.1.1.4'
H H 0.0000 0.0000 'International Tables Vol C Tables 4.2.6.8 and 6.1.1.4'
O O 0.0492 0.0322 'International Tables Vol C Tables 4.2.6.8 and 6.1.1.4'

loop_
_geom_angle_atom_site_label_1
_geom_angle_atom_site_label_2
_geom_angle_atom_site_label_3
_geom_angle_site_symmetry_1
_geom_angle_site_symmetry_3
_geom_angle
_geom_angle_publ_flag
C2 O1 C1 . . 111.19(12) ?
C13 O2 C12 . . 108.26(11) ?
C13 O3 C6 . . 108.02(11) ?
C6 O4 H4A . . 109.5 ?
C22 O5 C20 . . 116.60(11) ?
C7 O8 H8A . . 109.5 ?
O1 C1 H4 . . 109.5 ?
O1 C1 H1 . . 109.5 ?
H4 C1 H1 . . 109.5 ?
O1 C1 H3 . . 109.5 ?
H4 C1 H3 . . 109.5 ?
H1 C1 H3 . . 109.5 ?
O1 C2 C3 . . 110.02(12) ?
O1 C2 H5 . . 109.7 ?
C3 C2 H5 . . 109.7 ?
O1 C2 H30 . . 109.7 ?
C3 C2 H30 . . 109.7 ?
H5 C2 H30 . . 108.2 ?
C2 C3 C4 . . 110.56(13) ?
C2 C3 C11 . . 113.84(13) ?
C4 C3 C11 . . 105.00(11) ?
C2 C3 H29 . . 109.1 ?
C4 C3 H29 . . 109.1 ?
C11 C3 H29 . . 109.1 ?
O7 C4 C5 . . 127.55(14) ?
O7 C4 C3 . . 124.79(14) ?
C5 C4 C3 . . 107.64(12) ?
C4 C5 C12 . . 101.97(11) ?
C4 C5 C6 . . 122.27(12) ?
C12 C5 C6 . . 108.51(12) ?
C4 C5 C19 . . 110.25(11) ?
C12 C5 C19 . . 105.82(12) ?
C6 C5 C19 . . 106.87(11) ?
O4 C6 O3 . . 108.85(11) ?
O4 C6 C7 . . 114.66(12) ?
O3 C6 C7 . . 102.61(11) ?
O4 C6 C5 . . 109.53(12) ?
O3 C6 C5 . . 104.93(11) ?
C7 C6 C5 . . 115.39(12) ?
O8 C7 C6 . . 113.12(12) ?
O8 C7 C8 . . 108.00(12) ?
C6 C7 C8 . . 108.95(12) ?
O8 C7 H8 . . 108.9 ?
C6 C7 H8 . . 108.9 ?
C8 C7 H8 . . 108.9 ?
C7 C8 C18 . . 108.39(12) ?
C7 C8 C9 . . 116.18(12) ?
C18 C8 C9 . . 116.92(12) ?
C7 C8 H27 . . 104.6 ?
C18 C8 H27 . . 104.6 ?
C9 C8 H27 . . 104.6 ?
C10 C9 C14 . . 107.45(13) ?
C10 C9 C15 . . 109.79(13) ?
C14 C9 C15 . . 109.15(12) ?
C10 C9 C8 . . 115.76(12) ?
C14 C9 C8 . . 107.66(12) ?
C15 C9 C8 . . 106.88(13) ?
C9 C10 H13 . . 109.5 ?
C9 C10 H12 . . 109.5 ?
H13 C10 H12 . . 109.5 ?
C9 C10 H2 . . 109.5 ?
H13 C10 H2 . . 109.5 ?
H12 C10 H2 . . 109.5 ?
C12 C11 C21 . . 108.24(12) ?
C12 C11 C3 . . 101.59(12) ?
C21 C11 C3 . . 113.86(13) ?
C12 C11 H28 . . 110.9 ?
C21 C11 H28 . . 110.9 ?
C3 C11 H28 . . 110.9 ?
O2 C12 C11 . . 112.88(12) ?
O2 C12 C5 . . 108.96(12) ?
C11 C12 C5 . . 103.04(12) ?
O2 C12 H6 . . 110.6 ?
C11 C12 H6 . . 110.6 ?
C5 C12 H6 . . 110.6 ?
O3 C13 O2 . . 107.68(11) ?
O3 C13 C18 . . 109.98(12) ?
O2 C13 C18 . . 111.25(12) ?
O3 C13 H7 . . 109.3 ?
O2 C13 H7 . . 109.3 ?
C18 C13 H7 . . 109.3 ?
C9 C14 H10 . . 109.5 ?
C9 C14 H9 . . 109.5 ?
H10 C14 H9 . . 109.5 ?
C9 C14 H11 . . 109.5 ?
H10 C14 H11 . . 109.5 ?
H9 C14 H11 . . 109.5 ?
C16 C15 C9 . . 113.51(12) ?
C16 C15 H14 . . 108.9 ?
C9 C15 H14 . . 108.9 ?
C16 C15 H15 . . 108.9 ?
C9 C15 H15 . . 108.9 ?
H14 C15 H15 . . 107.7 ?
C15 C16 C17 . . 111.54(13) ?
C15 C16 H25 . . 109.3 ?
C17 C16 H25 . . 109.3 ?
C15 C16 H26 . . 109.3 ?
C17 C16 H26 . . 109.3 ?
H25 C16 H26 . . 108.0 ?
C18 C17 C16 . . 112.20(12) ?
C18 C17 H16 . . 109.2 ?
C16 C17 H16 . . 109.2 ?
C18 C17 H17 . . 109.2 ?
C16 C17 H17 . . 109.2 ?
H16 C17 H17 . . 107.9 ?
C17 C18 C13 . . 112.12(12) ?
C17 C18 C8 . . 110.93(12) ?
C13 C18 C8 . . 109.81(12) ?
C17 C18 C19 . . 113.95(12) ?
C13 C18 C19 . . 105.87(11) ?
C8 C18 C19 . . 103.72(12) ?
C20 C19 C5 . . 113.67(12) ?
C20 C19 C18 . . 118.62(12) ?
C5 C19 C18 . . 102.97(11) ?
C20 C19 H24 . . 107.0 ?
C5 C19 H24 . . 107.0 ?
C18 C19 H24 . . 107.0 ?
O5 C20 C21 . . 105.36(12) ?
O5 C20 C19 . . 106.89(12) ?
C21 C20 C19 . . 116.89(12) ?
O5 C20 H18 . . 109.1 ?
C21 C20 H18 . . 109.1 ?
C19 C20 H18 . . 109.1 ?
C20 C21 C11 . . 112.45(13) ?
C20 C21 H19 . . 109.1 ?
C11 C21 H19 . . 109.1 ?
C20 C21 H20 . . 109.1 ?
C11 C21 H20 . . 109.1 ?
H19 C21 H20 . . 107.8 ?
O6 C22 O5 . . 123.51(14) ?
O6 C22 C23 . . 125.72(15) ?
O5 C22 C23 . . 110.78(13) ?
C22 C23 H22 . . 109.5 ?
C22 C23 H23 . . 109.5 ?
H22 C23 H23 . . 109.5 ?
C22 C23 H21 . . 109.5 ?
H22 C23 H21 . . 109.5 ?
H23 C23 H21 . . 109.5 ?

loop_
_geom_bond_atom_site_label_1
_geom_bond_atom_site_label_2
_geom_bond_site_symmetry_2
_geom_bond_distance
_geom_bond_publ_flag
O1 C2 . 1.4176(18) ?
O1 C1 . 1.4180(19) ?
O2 C13 . 1.4298(18) ?
O2 C12 . 1.4386(18) ?
O3 C13 . 1.4207(18) ?
O3 C6 . 1.4602(18) ?
O4 C6 . 1.3819(17) ?
O4 H4A . 0.85(2) ?
O5 C22 . 1.3531(19) ?
O5 C20 . 1.4675(18) ?
O6 C22 . 1.204(2) ?
O7 C4 . 1.212(2) ?
O8 C7 . 1.4162(19) ?
O8 H8A . 0.82(2) ?
C1 H4 . 0.98 ?
C1 H1 . 0.98 ?
C1 H3 . 0.98 ?
C2 C3 . 1.523(2) ?
C2 H5 . 0.99 ?
C2 H30 . 0.99 ?
C3 C4 . 1.538(2) ?
C3 C11 . 1.547(2) ?
C3 H29 . 1.0 ?
C4 C5 . 1.524(2) ?
C5 C12 . 1.541(2) ?
C5 C6 . 1.546(2) ?
C5 C19 . 1.5592(19) ?
C6 C7 . 1.536(2) ?
C7 C8 . 1.551(2) ?
C7 H8 . 1.0 ?
C8 C18 . 1.551(2) ?
C8 C9 . 1.555(2) ?
C8 H27 . 1.0 ?
C9 C10 . 1.537(2) ?
C9 C14 . 1.538(2) ?
C9 C15 . 1.543(2) ?
C10 H13 . 0.98 ?
C10 H12 . 0.98 ?
C10 H2 . 0.98 ?
C11 C12 . 1.530(2) ?
C11 C21 . 1.533(2) ?
C11 H28 . 1.0 ?
C12 H6 . 1.0 ?
C13 C18 . 1.544(2) ?
C13 H7 . 1.0 ?
C14 H10 . 0.98 ?
C14 H9 . 0.98 ?
C14 H11 . 0.98 ?
C15 C16 . 1.531(2) ?
C15 H14 . 0.99 ?
C15 H15 . 0.99 ?
C16 C17 . 1.535(2) ?
C16 H25 . 0.99 ?
C16 H26 . 0.99 ?
C17 C18 . 1.530(2) ?
C17 H16 . 0.99 ?
C17 H17 . 0.99 ?
C18 C19 . 1.5687(19) ?
C19 C20 . 1.543(2) ?
C19 H24 . 1.0 ?
C20 C21 . 1.525(2) ?
C20 H18 . 1.0 ?
C21 H19 . 0.99 ?
C21 H20 . 0.99 ?
C22 C23 . 1.495(2) ?
C23 H22 . 0.98 ?
C23 H23 . 0.98 ?
C23 H21 . 0.98 ?

loop_
_geom_hbond_atom_site_label_D
_geom_hbond_atom_site_label_H
_geom_hbond_atom_site_label_A
_geom_hbond_site_symmetry_A
_geom_hbond_distance_DH
_geom_hbond_distance_HA
_geom_hbond_distance_DA
_geom_hbond_angle_DHA
_geom_hbond_publ_flag
O4 H4A O7 3_645 0.85 2.10 2.8870(16) 153.4 ?
O8 H8A O2 1_655 0.82 1.98 2.7295(16) 150.2 ?
C2 H5 O3 3 0.99 2.59 3.3476(19) 133.6 ?
C12 H6 O1 . 1.00 2.37 2.9880(18) 119.0 ?
C19 H24 O8 . 1.00 2.46 3.0802(19) 120.0 ?
C21 H20 O8 1_455 0.99 2.65 3.590(2) 159.0 ?
C23 H21 O4 3_655 0.98 2.54 3.379(2) 143.8 ?

loop_
_geom_torsion_atom_site_label_1
_geom_torsion_atom_site_label_2
_geom_torsion_atom_site_label_3
_geom_torsion_atom_site_label_4
_geom_torsion_site_symmetry_1
_geom_torsion_site_symmetry_2
_geom_torsion_site_symmetry_3
_geom_torsion_site_symmetry_4
_geom_torsion
_geom_torsion_publ_flag
C1 O1 C2 C3 . . . . 173.87(14) ?
O1 C2 C3 C4 . . . . 57.19(18) ?
O1 C2 C3 C11 . . . . -60.71(18) ?
C2 C3 C4 O7 . . . . 62.64(19) ?
C11 C3 C4 O7 . . . . -174.18(14) ?
C2 C3 C4 C5 . . . . -118.86(13) ?
C11 C3 C4 C5 . . . . 4.32(14) ?
O7 C4 C5 C12 . . . . -158.66(15) ?
C3 C4 C5 C12 . . . . 22.90(14) ?
O7 C4 C5 C6 . . . . -37.5(2) ?
C3 C4 C5 C6 . . . . 144.07(13) ?
O7 C4 C5 C19 . . . . 89.31(18) ?
C3 C4 C5 C19 . . . . -89.14(14) ?
C13 O3 C6 O4 . . . . -153.68(11) ?
C13 O3 C6 C7 . . . . 84.44(13) ?
C13 O3 C6 C5 . . . . -36.51(14) ?
C4 C5 C6 O4 . . . . -32.97(18) ?
C12 C5 C6 O4 . . . . 85.07(14) ?
C19 C5 C6 O4 . . . . -161.23(12) ?
C4 C5 C6 O3 . . . . -149.67(13) ?
C12 C5 C6 O3 . . . . -31.63(14) ?
C19 C5 C6 O3 . . . . 82.06(13) ?
C4 C5 C6 C7 . . . . 98.20(16) ?
C12 C5 C6 C7 . . . . -143.76(12) ?
C19 C5 C6 C7 . . . . -30.07(16) ?
O4 C6 C7 O8 . . . . 69.83(17) ?
O3 C6 C7 O8 . . . . -172.34(11) ?
C5 C6 C7 O8 . . . . -58.85(17) ?
O4 C6 C7 C8 . . . . -170.04(12) ?
O3 C6 C7 C8 . . . . -52.21(14) ?
C5 C6 C7 C8 . . . . 61.28(16) ?
O8 C7 C8 C18 . . . . 108.82(13) ?
C6 C7 C8 C18 . . . . -14.42(16) ?
O8 C7 C8 C9 . . . . -117.14(14) ?
C6 C7 C8 C9 . . . . 119.61(14) ?
C7 C8 C9 C10 . . . . -58.75(18) ?
C18 C8 C9 C10 . . . . 71.33(17) ?
C7 C8 C9 C14 . . . . 61.46(16) ?
C18 C8 C9 C14 . . . . -168.46(12) ?
C7 C8 C9 C15 . . . . 178.61(12) ?
C18 C8 C9 C15 . . . . -51.31(16) ?
C2 C3 C11 C12 . . . . 91.07(14) ?
C4 C3 C11 C12 . . . . -29.98(14) ?
C2 C3 C11 C21 . . . . -152.82(13) ?
C4 C3 C11 C21 . . . . 86.13(15) ?
C13 O2 C12 C11 . . . . -139.34(12) ?
C13 O2 C12 C5 . . . . -25.51(14) ?
C21 C11 C12 O2 . . . . 42.04(16) ?
C3 C11 C12 O2 . . . . 162.19(12) ?
C21 C11 C12 C5 . . . . -75.33(14) ?
C3 C11 C12 C5 . . . . 44.82(14) ?
C4 C5 C12 O2 . . . . -162.16(11) ?
C6 C5 C12 O2 . . . . 67.56(14) ?
C19 C5 C12 O2 . . . . -46.83(14) ?
C4 C5 C12 C11 . . . . -42.05(13) ?
C6 C5 C12 C11 . . . . -172.34(11) ?
C19 C5 C12 C11 . . . . 73.27(13) ?
C6 O3 C13 O2 . . . . 84.22(13) ?
C6 O3 C13 C18 . . . . -37.15(15) ?
C12 O2 C13 O3 . . . . -45.07(14) ?
C12 O2 C13 C18 . . . . 75.50(14) ?
C10 C9 C15 C16 . . . . -71.82(17) ?
C14 C9 C15 C16 . . . . 170.63(13) ?
C8 C9 C15 C16 . . . . 54.47(17) ?
C9 C15 C16 C17 . . . . -58.63(18) ?
C15 C16 C17 C18 . . . . 54.60(17) ?
C16 C17 C18 C13 . . . . 73.71(16) ?
C16 C17 C18 C8 . . . . -49.46(17) ?
C16 C17 C18 C19 . . . . -166.06(13) ?
O3 C13 C18 C17 . . . . -157.03(12) ?
O2 C13 C18 C17 . . . . 83.76(15) ?
O3 C13 C18 C8 . . . . -33.23(16) ?
O2 C13 C18 C8 . . . . -152.44(12) ?
O3 C13 C18 C19 . . . . 78.15(14) ?
O2 C13 C18 C19 . . . . -41.06(15) ?
C7 C8 C18 C17 . . . . -176.08(12) ?
C9 C8 C18 C17 . . . . 50.27(17) ?
C7 C8 C18 C13 . . . . 59.43(15) ?
C9 C8 C18 C13 . . . . -74.22(16) ?
C7 C8 C18 C19 . . . . -53.35(14) ?
C9 C8 C18 C19 . . . . 173.01(12) ?
C4 C5 C19 C20 . . . . 56.40(16) ?
C12 C5 C19 C20 . . . . -53.13(15) ?
C6 C5 C19 C20 . . . . -168.64(12) ?
C4 C5 C19 C18 . . . . -173.99(12) ?
C12 C5 C19 C18 . . . . 76.48(13) ?
C6 C5 C19 C18 . . . . -39.03(14) ?
C17 C18 C19 C20 . . . . -27.39(18) ?
C13 C18 C19 C20 . . . . 96.29(14) ?
C8 C18 C19 C20 . . . . -148.11(12) ?
C17 C18 C19 C5 . . . . -153.90(12) ?
C13 C18 C19 C5 . . . . -30.22(14) ?
C8 C18 C19 C5 . . . . 85.38(12) ?
C22 O5 C20 C21 . . . . 152.45(12) ?
C22 O5 C20 C19 . . . . -82.55(14) ?
C5 C19 C20 O5 . . . . -84.14(14) ?
C18 C19 C20 O5 . . . . 154.64(12) ?
C5 C19 C20 C21 . . . . 33.53(18) ?
C18 C19 C20 C21 . . . . -87.69(16) ?
O5 C20 C21 C11 . . . . 85.28(14) ?
C19 C20 C21 C11 . . . . -33.22(18) ?
C12 C11 C21 C20 . . . . 54.24(16) ?
C3 C11 C21 C20 . . . . -57.91(17) ?
C20 O5 C22 O6 . . . . 2.5(2) ?
C20 O5 C22 C23 . . . . -177.35(14) ?
